data_7050426
loop_
_publ_author_name
'Chowdhury, Shubhamoy'
'Iveson, Peter B.'
'Drew, Michael G. B.'
'Tocher, Derek A.'
'Datta, Dipankar'

_publ_section_title
;
 A novel copper(i) complex that is a monomeric single helix in solid
 state but a dimeric double helix in solution
;
_journal_issue 2
_journal_name_full 'New Journal of Chemistry'
_journal_page_first 193
_journal_paper_doi 10.1039/b207057j
_journal_volume 27
_journal_year 2003
_chemical_formula_sum 'C28 H28 Ag Cl N6 O6'
_chemical_formula_weight 687.88
_chemical_name_systematic
; 
? 
;
_space_group_IT_number 15
_symmetry_cell_setting monoclinic
_symmetry_space_group_name_Hall '-C 2yc'
_symmetry_space_group_name_H-M 'C 1 2/c 1'
_atom_sites_solution_hydrogens geom
_atom_sites_solution_primary direct
_atom_sites_solution_secondary difmap
_audit_creation_method SHELXL-97
_cell_angle_alpha 90.00
_cell_angle_beta 127.937(10)
_cell_angle_gamma 90.00
_cell_formula_units_Z 8
_cell_length_a 28.01(4)
_cell_length_b 15.30(2)
_cell_length_c 20.37(3)
_cell_measurement_temperature 293(2)
_cell_volume 6885(17)
_computing_cell_refinement XDS
_computing_data_collection 'XDS (Kabsch, 1991)'
_computing_data_reduction XDS
_computing_molecular_graphics PLATON(Spek,1994)
_computing_structure_refinement 'SHELXL-93 (Sheldrick, 1993)'
_computing_structure_solution 'SHELXS-86 (Sheldrick, 1990)'
_diffrn_ambient_temperature 293(2)
_diffrn_measurement_device 'Marresearch Image Plate'
_diffrn_measurement_method '95 frames at 2^o intervals, counting time 2 min.'
_diffrn_radiation_monochromator graphite
_diffrn_radiation_source 'fine-focus sealed tube'
_diffrn_radiation_type MoK\a
_diffrn_radiation_wavelength 0.71073
_diffrn_reflns_av_R_equivalents 0.0307
_diffrn_reflns_av_sigmaI/netI 0.0496
_diffrn_reflns_limit_h_max 34
_diffrn_reflns_limit_h_min 0
_diffrn_reflns_limit_k_max 15
_diffrn_reflns_limit_k_min -17
_diffrn_reflns_limit_l_max 15
_diffrn_reflns_limit_l_min -24
_diffrn_reflns_number 6929
_diffrn_reflns_theta_max 26.11
_diffrn_reflns_theta_min 1.67
_exptl_absorpt_coefficient_mu 0.707
_exptl_absorpt_correction_type none
_exptl_crystal_density_diffrn 1.327
_exptl_crystal_density_method 'not measured'
_exptl_crystal_F_000 2800
_refine_diff_density_max 0.842
_refine_diff_density_min -0.925
_refine_diff_density_rms 0.103
_refine_ls_extinction_coef 0.0008(3)
_refine_ls_extinction_expression Fc^*^=kFc[1+0.001xFc^2^\l^3^/sin(2\q)]^-1/4^
_refine_ls_extinction_method SHELXL
_refine_ls_goodness_of_fit_ref 1.017
_refine_ls_hydrogen_treatment mixed
_refine_ls_matrix_type full
_refine_ls_number_parameters 378
_refine_ls_number_reflns 4502
_refine_ls_number_restraints 20
_refine_ls_restrained_S_all 1.048
_refine_ls_R_factor_all 0.1298
_refine_ls_R_factor_gt 0.0756
_refine_ls_shift/su_max 0.496
_refine_ls_shift/su_mean 0.037
_refine_ls_structure_factor_coef Fsqd
_refine_ls_weighting_details 'w=1/[\s^2^(Fo^2^)+(0.1812P)^2^+0.0000P] where P=(Fo^2^+2Fc^2^)/3'
_refine_ls_weighting_scheme calc
_refine_ls_wR_factor_gt 0.2224
_refine_ls_wR_factor_ref 0.2586
_reflns_number_gt 2608
_reflns_number_total 4502
_reflns_threshold_expression >2sigma(I)
_cod_data_source_file b207057j.txt
_cod_data_source_block 2
_cod_depositor_comments
;
The following automatic conversions were performed:

'_refine_ls_weighting_scheme' value 'calc
w=1/[\s^2^(Fo^2^)+(0.1812P)^2^+0.0000P] where P=(Fo^2^+2Fc^2^)/3' was
changed to 'calc'. New tag '_refine_ls_weighting_details' was
created. The value of the new tag was set to
'w=1/[\s^2^(Fo^2^)+(0.1812P)^2^+0.0000P] where P=(Fo^2^+2Fc^2^)/3'.

Automatic conversion script
Id: cif_fix_values 3143 2015-03-26 13:38:13Z robertas 
;
_cod_original_cell_volume 6888(16)
_cod_original_sg_symbol_H-M C2/c
_cod_original_formula_sum 'C28 H28 Ag Cl N6 O6   '
_cod_database_code 7050426

loop_
_symmetry_equiv_pos_as_xyz
'x, y, z'
'x, -y, z+1/2'
'x+1/2, y+1/2, z'
'x+1/2, -y+1/2, z+1/2'
'-x, -y, -z'
'-x, y, -z-1/2'
'-x+1/2, -y+1/2, -z'
'-x+1/2, y+1/2, -z-1/2'

loop_
_atom_site_label
_atom_site_type_symbol
_atom_site_fract_x
_atom_site_fract_y
_atom_site_fract_z
_atom_site_U_iso_or_equiv
_atom_site_adp_type
_atom_site_occupancy
_atom_site_calc_flag
_atom_site_refinement_flags
_atom_site_disorder_assembly
_atom_site_disorder_group
Ag1 Ag -0.07394(3) 0.09938(4) 0.70123(5) 0.0827(5) Uani 1 d . . .
C1 C 0.0047(5) -0.1352(6) 0.8838(7) 0.095(3) Uani 1 d . . .
H1A H 0.0231 -0.1778 0.8709 0.115 Uiso 1 calc R . .
H1B H -0.0233 -0.1637 0.8890 0.115 Uiso 1 calc R . .
H1C H 0.0356 -0.1067 0.9352 0.115 Uiso 1 calc R . .
C2 C -0.0281(4) -0.0689(5) 0.8155(6) 0.068(2) Uani 1 d . . .
N3 N -0.0183(3) 0.0156(4) 0.8263(5) 0.0677(18) Uani 1 d . . .
N4 N 0.0272(3) 0.0372(4) 0.9088(5) 0.0715(19) Uani 1 d . . .
C5 C 0.0322(3) 0.1199(5) 0.9287(6) 0.065(2) Uani 1 d . . .
C6 C -0.0080(4) 0.1931(5) 0.8707(5) 0.071(2) Uani 1 d . . .
N7 N 0.0097(3) 0.2480(4) 0.8398(5) 0.079(2) Uani 1 d . . .
N8 N 0.0643(3) 0.2251(4) 0.8552(4) 0.0750(19) Uani 1 d . . .
C9 C 0.0975(5) 0.2911(5) 0.8676(7) 0.090(3) Uani 1 d . . .
C10 C 0.0845(7) 0.3816(6) 0.8749(11) 0.145(6) Uani 1 d . . .
H10A H 0.1003 0.4202 0.8554 0.174 Uiso 1 calc R . .
H10B H 0.1030 0.3944 0.9321 0.174 Uiso 1 calc R . .
H10C H 0.0415 0.3896 0.8419 0.174 Uiso 1 calc R . .
C51 C 0.0776(4) 0.1436(5) 1.0157(6) 0.071(2) Uani 1 d . . .
C52 C 0.1193(5) 0.0814(7) 1.0754(8) 0.096(3) Uani 1 d . . .
H52 H 0.1190 0.0251 1.0581 0.115 Uiso 1 calc R . .
C53 C 0.1605(5) 0.1023(9) 1.1588(9) 0.107(4) Uani 1 d . . .
H53 H 0.1874 0.0603 1.1969 0.129 Uiso 1 calc R . .
C54 C 0.1613(5) 0.1858(10) 1.1852(8) 0.108(3) Uani 1 d . . .
H54 H 0.1883 0.1993 1.2415 0.129 Uiso 1 calc R . .
C55 C 0.1233(5) 0.2482(8) 1.1303(8) 0.100(3) Uani 1 d . . .
H55 H 0.1249 0.3045 1.1487 0.120 Uiso 1 calc R . .
C56 C 0.0812(4) 0.2273(6) 1.0450(6) 0.079(2) Uani 1 d . . .
H56 H 0.0553 0.2705 1.0076 0.095 Uiso 1 calc R . .
C61 C -0.0651(4) 0.2106(5) 0.8581(5) 0.076(2) Uani 1 d . . .
C62 C -0.0903(4) 0.1477(6) 0.8771(6) 0.087(3) Uani 1 d . . .
H62 H -0.0711 0.0939 0.8976 0.104 Uiso 1 calc R . .
C63 C -0.1444(5) 0.1635(9) 0.8661(8) 0.122(4) Uani 1 d . . .
H63 H -0.1606 0.1212 0.8800 0.146 Uiso 1 calc R . .
C64 C -0.1721(5) 0.2422(10) 0.8346(8) 0.126(4) Uani 1 d . . .
H64 H -0.2082 0.2529 0.8262 0.151 Uiso 1 calc R . .
C65 C -0.1489(6) 0.3059(8) 0.8150(8) 0.121(4) Uani 1 d . . .
H65 H -0.1687 0.3593 0.7942 0.145 Uiso 1 calc R . .
C66 C -0.0958(4) 0.2910(6) 0.8261(6) 0.093(3) Uani 1 d . . .
H66 H -0.0801 0.3344 0.8124 0.112 Uiso 1 calc R . .
C91 C 0.1534(5) 0.2711(6) 0.8771(7) 0.092(3) Uani 1 d . . .
N92 N 0.1585(3) 0.1887(5) 0.8563(5) 0.089(2) Uani 1 d . . .
C93 C 0.2076(5) 0.1672(10) 0.8642(7) 0.121(4) Uani 1 d . . .
H93 H 0.2100 0.1115 0.8482 0.145 Uiso 1 calc R . .
C94 C 0.2568(5) 0.2259(11) 0.8960(8) 0.125(4) Uani 1 d . . .
H94 H 0.2914 0.2082 0.9029 0.150 Uiso 1 calc R . .
C95 C 0.2519(6) 0.3081(11) 0.9159(9) 0.137(5) Uani 1 d . . .
H95 H 0.2821 0.3493 0.9339 0.164 Uiso 1 calc R . .
C96 C 0.2010(6) 0.3291(7) 0.9087(7) 0.114(4) Uani 1 d . . .
H96 H 0.1984 0.3842 0.9256 0.137 Uiso 1 calc R . .
C21 C -0.0759(5) -0.1010(5) 0.7286(7) 0.076(3) Uani 1 d . . .
N22 N -0.1013(4) -0.0440(5) 0.6660(6) 0.087(2) Uani 1 d . . .
C23 C -0.1445(5) -0.0722(7) 0.5886(8) 0.100(3) Uani 1 d . . .
H23 H -0.1632 -0.0313 0.5459 0.119 Uiso 1 calc R . .
C24 C -0.1629(5) -0.1564(9) 0.5682(9) 0.121(4) Uani 1 d . . .
H24 H -0.1925 -0.1738 0.5135 0.146 Uiso 1 calc R . .
C25 C -0.1352(7) -0.2150(8) 0.6336(11) 0.127(4) Uani 1 d . . .
H25 H -0.1465 -0.2735 0.6226 0.153 Uiso 1 calc R . .
C26 C -0.0914(6) -0.1896(6) 0.7143(8) 0.099(3) Uani 1 d . . .
H26 H -0.0728 -0.2297 0.7578 0.118 Uiso 1 calc R . .
Cl1 Cl 0.20199(15) -0.4349(2) 0.8292(2) 0.1270(11) Uani 0.524(9) d PD A 1
O11 O 0.2215(9) -0.3419(9) 0.8503(13) 0.169(3) Uiso 0.524(9) d PD A 1
O12 O 0.1485(7) -0.4551(12) 0.8174(13) 0.169(3) Uiso 0.524(9) d PD A 1
O13 O 0.2543(7) -0.4836(12) 0.8984(10) 0.169(3) Uiso 0.524(9) d PD A 1
O14 O 0.1989(8) -0.4546(11) 0.7537(9) 0.169(3) Uiso 0.524(9) d PD A 1
Cl2 Cl 0.20199(15) -0.4349(2) 0.8292(2) 0.1270(11) Uani 0.476(9) d PD A 2
O21 O 0.1528(7) -0.4887(12) 0.7605(10) 0.169(3) Uiso 0.476(9) d PD A 2
O22 O 0.1874(10) -0.4416(13) 0.8932(12) 0.169(3) Uiso 0.476(9) d PD A 2
O23 O 0.2603(7) -0.4762(14) 0.8723(13) 0.169(3) Uiso 0.476(9) d PD A 2
O24 O 0.2004(10) -0.3458(9) 0.8130(14) 0.169(3) Uiso 0.476(9) d PD A 2
O91 O -0.010(2) 0.423(3) 1.067(3) 0.225(17) Uiso 0.33 d P . 2
O92 O 0.225(3) -0.419(4) 1.086(4) 0.27(3) Uiso 0.33 d P . 2
O93 O 0.009(3) 0.516(4) 0.980(4) 0.28(2) Uiso 0.33 d P . 2
O94 O 0.094(3) 0.563(4) 1.003(4) 0.30(3) Uiso 0.33 d P B 2
O95 O 0.321(5) -0.050(6) 0.933(6) 0.43(5) Uiso 0.33 d P . 2
O96 O 0.022(4) 0.602(4) 0.870(6) 0.36(4) Uiso 0.33 d P . 2

loop_
_atom_site_aniso_label
_atom_site_aniso_U_11
_atom_site_aniso_U_22
_atom_site_aniso_U_33
_atom_site_aniso_U_23
_atom_site_aniso_U_13
_atom_site_aniso_U_12
Ag1 0.0871(7) 0.0677(6) 0.0917(8) 0.0068(3) 0.0541(6) 0.0057(3)
C1 0.119(8) 0.073(6) 0.098(9) -0.002(6) 0.068(7) -0.006(5)
C2 0.075(5) 0.065(5) 0.077(7) -0.003(5) 0.053(6) -0.006(4)
N3 0.073(4) 0.057(4) 0.071(6) -0.010(4) 0.042(4) -0.008(3)
N4 0.065(4) 0.069(4) 0.082(6) 0.003(4) 0.046(5) 0.006(3)
C5 0.054(5) 0.078(6) 0.063(7) -0.004(5) 0.037(5) -0.002(4)
C6 0.070(5) 0.068(5) 0.063(6) -0.012(4) 0.034(5) 0.002(4)
N7 0.094(5) 0.064(4) 0.083(6) 0.007(4) 0.056(5) 0.001(4)
N8 0.083(5) 0.070(4) 0.073(5) -0.001(4) 0.048(4) -0.008(3)
C9 0.110(7) 0.065(6) 0.109(9) -0.014(5) 0.075(7) -0.023(5)
C10 0.177(12) 0.077(7) 0.230(18) -0.023(8) 0.150(14) -0.026(7)
C51 0.063(5) 0.083(6) 0.072(8) 0.004(5) 0.044(6) -0.003(4)
C52 0.076(7) 0.113(7) 0.083(9) -0.002(7) 0.041(7) 0.003(6)
C53 0.062(6) 0.150(12) 0.087(10) 0.005(8) 0.034(7) -0.001(6)
C54 0.073(7) 0.154(11) 0.080(9) -0.023(9) 0.039(7) -0.031(7)
C55 0.087(7) 0.122(8) 0.100(10) -0.023(8) 0.063(8) -0.029(7)
C56 0.076(6) 0.082(6) 0.070(8) -0.015(5) 0.040(6) -0.014(4)
C61 0.064(5) 0.086(6) 0.062(6) -0.003(5) 0.031(5) 0.011(4)
C62 0.078(6) 0.094(6) 0.086(8) 0.018(5) 0.050(6) 0.018(5)
C63 0.105(8) 0.150(10) 0.128(11) 0.042(8) 0.080(8) 0.043(8)
C64 0.077(7) 0.170(12) 0.125(11) 0.014(9) 0.060(8) 0.030(8)
C65 0.108(9) 0.126(9) 0.111(10) 0.005(8) 0.058(8) 0.038(7)
C66 0.096(7) 0.079(6) 0.090(8) 0.001(5) 0.050(6) 0.015(5)
C91 0.106(7) 0.090(6) 0.086(8) -0.016(6) 0.062(6) -0.037(5)
N92 0.077(5) 0.097(6) 0.089(6) -0.006(5) 0.049(5) -0.014(4)
C93 0.084(7) 0.186(12) 0.098(10) -0.017(8) 0.059(7) -0.006(7)
C94 0.080(8) 0.186(13) 0.108(11) 0.021(10) 0.057(8) -0.010(9)
C95 0.107(10) 0.182(14) 0.111(11) 0.010(10) 0.062(9) -0.054(10)
C96 0.135(9) 0.105(7) 0.103(9) -0.016(7) 0.074(8) -0.044(7)
C21 0.090(7) 0.062(5) 0.100(9) -0.009(6) 0.070(7) -0.013(4)
N22 0.083(5) 0.080(5) 0.090(7) -0.007(6) 0.049(5) -0.013(5)
C23 0.100(8) 0.094(7) 0.087(9) -0.011(7) 0.049(7) -0.016(6)
C24 0.120(9) 0.129(10) 0.116(12) -0.044(9) 0.073(9) -0.056(8)
C25 0.160(12) 0.107(9) 0.141(14) -0.025(9) 0.106(11) -0.041(8)
C26 0.133(9) 0.075(6) 0.096(9) -0.017(6) 0.075(8) -0.022(6)
Cl1 0.117(2) 0.1014(19) 0.146(3) 0.015(2) 0.072(2) 0.0198(17)
Cl2 0.117(2) 0.1014(19) 0.146(3) 0.015(2) 0.072(2) 0.0198(17)

loop_
_atom_type_symbol
_atom_type_description
_atom_type_scat_dispersion_real
_atom_type_scat_dispersion_imag
_atom_type_scat_source
C C 0.0033 0.0016 'International Tables Vol C Tables 4.2.6.8 and 6.1.1.4'
H H 0.0000 0.0000 'International Tables Vol C Tables 4.2.6.8 and 6.1.1.4'
N N 0.0061 0.0033 'International Tables Vol C Tables 4.2.6.8 and 6.1.1.4'
O O 0.0106 0.0060 'International Tables Vol C Tables 4.2.6.8 and 6.1.1.4'
Ag Ag -0.8971 1.1015 'International Tables Vol C Tables 4.2.6.8 and 6.1.1.4'
Cl Cl 0.1484 0.1585 'International Tables Vol C Tables 4.2.6.8 and 6.1.1.4'

loop_
_geom_angle_atom_site_label_1
_geom_angle_atom_site_label_2
_geom_angle_atom_site_label_3
_geom_angle
_geom_angle_site_symmetry_1
_geom_angle_site_symmetry_3
_geom_angle_publ_flag
N22 Ag1 N92 111.3(3) . 6_557 ?
N22 Ag1 N8 138.7(3) . 6_557 ?
N92 Ag1 N8 70.1(3) 6_557 6_557 ?
N22 Ag1 N3 72.1(3) . . ?
N92 Ag1 N3 130.3(2) 6_557 . ?
N8 Ag1 N3 140.3(2) 6_557 . ?
N22 Ag1 Ag1 104.0(2) . 6_557 ?
N92 Ag1 Ag1 144.1(2) 6_557 6_557 ?
N8 Ag1 Ag1 79.37(17) 6_557 6_557 ?
N3 Ag1 Ag1 66.68(15) . 6_557 ?
N3 C2 C1 124.5(9) . . ?
N3 C2 C21 117.6(8) . . ?
C1 C2 C21 117.9(8) . . ?
C2 N3 N4 112.3(7) . . ?
C2 N3 Ag1 114.7(6) . . ?
N4 N3 Ag1 132.6(4) . . ?
C5 N4 N3 116.7(7) . . ?
N4 C5 C51 117.7(8) . . ?
N4 C5 C6 126.0(8) . . ?
C51 C5 C6 116.2(7) . . ?
N7 C6 C61 119.2(7) . . ?
N7 C6 C5 121.8(7) . . ?
C61 C6 C5 118.4(7) . . ?
C6 N7 N8 114.5(6) . . ?
C9 N8 N7 113.9(7) . . ?
C9 N8 Ag1 117.0(6) . 6_557 ?
N7 N8 Ag1 122.3(5) . 6_557 ?
N8 C9 C10 124.5(9) . . ?
N8 C9 C91 116.1(7) . . ?
C10 C9 C91 119.3(8) . . ?
C56 C51 C52 116.5(9) . . ?
C56 C51 C5 122.1(8) . . ?
C52 C51 C5 121.4(8) . . ?
C53 C52 C51 121.7(10) . . ?
C54 C53 C52 119.6(11) . . ?
C55 C54 C53 121.0(11) . . ?
C54 C55 C56 119.6(10) . . ?
C51 C56 C55 121.5(9) . . ?
C62 C61 C66 117.9(8) . . ?
C62 C61 C6 120.6(7) . . ?
C66 C61 C6 121.6(8) . . ?
C61 C62 C63 121.3(9) . . ?
C64 C63 C62 118.2(11) . . ?
C63 C64 C65 122.3(10) . . ?
C66 C65 C64 119.7(11) . . ?
C65 C66 C61 120.6(10) . . ?
N92 C91 C96 118.9(10) . . ?
N92 C91 C9 116.8(7) . . ?
C96 C91 C9 124.3(10) . . ?
C93 N92 C91 119.3(9) . . ?
C93 N92 Ag1 125.0(8) . 6_557 ?
C91 N92 Ag1 115.5(6) . 6_557 ?
N92 C93 C94 122.7(13) . . ?
C95 C94 C93 118.4(12) . . ?
C94 C95 C96 118.1(11) . . ?
C95 C96 C91 122.4(12) . . ?
N22 C21 C26 121.3(11) . . ?
N22 C21 C2 118.7(7) . . ?
C26 C21 C2 119.9(10) . . ?
C23 N22 C21 118.7(9) . . ?
C23 N22 Ag1 124.4(8) . . ?
C21 N22 Ag1 116.6(7) . . ?
N22 C23 C24 124.5(12) . . ?
C23 C24 C25 116.0(12) . . ?
C26 C25 C24 122.1(11) . . ?
C25 C26 C21 117.3(11) . . ?
O12 Cl1 O13 112.7(10) . . ?
O12 Cl1 O11 115.1(10) . . ?
O13 Cl1 O11 103.6(10) . . ?
O12 Cl1 O14 113.2(10) . . ?
O13 Cl1 O14 105.9(9) . . ?
O11 Cl1 O14 105.4(9) . . ?
O24 Cl2 O23 115.6(10) . . ?
O24 Cl2 O21 116.5(11) . . ?
O23 Cl2 O21 112.5(11) . . ?
O24 Cl2 O22 105.7(10) . . ?
O23 Cl2 O22 103.8(10) . . ?
O21 Cl2 O22 100.4(9) . . ?

loop_
_geom_bond_atom_site_label_1
_geom_bond_atom_site_label_2
_geom_bond_distance
_geom_bond_site_symmetry_2
_geom_bond_publ_flag
Ag1 N22 2.289(8) . ?
Ag1 N92 2.331(7) 6_557 ?
Ag1 N8 2.340(7) 6_557 ?
Ag1 N3 2.384(8) . ?
Ag1 Ag1 3.315(5) 6_557 ?
C1 C2 1.495(13) . ?
C2 N3 1.313(10) . ?
C2 C21 1.501(14) . ?
N3 N4 1.386(10) . ?
N4 C5 1.310(10) . ?
C5 C51 1.456(12) . ?
C5 C6 1.512(12) . ?
C6 N7 1.316(10) . ?
C6 C61 1.481(10) . ?
N7 N8 1.404(9) . ?
N8 C9 1.287(9) . ?
N8 Ag1 2.340(7) 6_557 ?
C9 C10 1.463(13) . ?
C9 C91 1.488(13) . ?
C51 C56 1.390(12) . ?
C51 C52 1.415(13) . ?
C52 C53 1.382(16) . ?
C53 C54 1.381(15) . ?
C54 C55 1.354(15) . ?
C55 C56 1.412(14) . ?
C61 C62 1.380(12) . ?
C61 C66 1.410(11) . ?
C62 C63 1.410(12) . ?
C63 C64 1.362(16) . ?
C64 C65 1.361(16) . ?
C65 C66 1.378(14) . ?
C91 N92 1.365(11) . ?
C91 C96 1.386(13) . ?
N92 C93 1.325(11) . ?
N92 Ag1 2.331(7) 6_557 ?
C93 C94 1.424(17) . ?
C94 C95 1.354(18) . ?
C95 C96 1.380(17) . ?
C21 N22 1.332(12) . ?
C21 C26 1.399(12) . ?
N22 C23 1.339(14) . ?
C23 C24 1.354(15) . ?
C24 C25 1.381(17) . ?
C25 C26 1.370(16) . ?
Cl1 O12 1.399(12) . ?
Cl1 O13 1.467(13) . ?
Cl1 O11 1.489(13) . ?
Cl1 O14 1.518(12) . ?
Cl2 O24 1.397(13) . ?
Cl2 O23 1.440(13) . ?
Cl2 O21 1.471(13) . ?
Cl2 O22 1.590(13) . ?

loop_
_geom_torsion_atom_site_label_1
_geom_torsion_atom_site_label_2
_geom_torsion_atom_site_label_3
_geom_torsion_atom_site_label_4
_geom_torsion
_geom_torsion_site_symmetry_1
_geom_torsion_site_symmetry_2
_geom_torsion_site_symmetry_3
_geom_torsion_site_symmetry_4
_geom_torsion_publ_flag
C1 C2 N3 N4 1.0(10) . . . . ?
C21 C2 N3 N4 -179.3(6) . . . . ?
C1 C2 N3 Ag1 175.3(6) . . . . ?
C21 C2 N3 Ag1 -5.0(8) . . . . ?
N22 Ag1 N3 C2 1.9(5) . . . . ?
N92 Ag1 N3 C2 105.0(5) 6_557 . . . ?
N8 Ag1 N3 C2 -146.1(5) 6_557 . . . ?
Ag1 Ag1 N3 C2 -112.7(5) 6_557 . . . ?
N22 Ag1 N3 N4 174.7(6) . . . . ?
N92 Ag1 N3 N4 -82.2(6) 6_557 . . . ?
N8 Ag1 N3 N4 26.7(7) 6_557 . . . ?
Ag1 Ag1 N3 N4 60.1(5) 6_557 . . . ?
C2 N3 N4 C5 -166.9(6) . . . . ?
Ag1 N3 N4 C5 20.1(9) . . . . ?
N3 N4 C5 C51 177.0(6) . . . . ?
N3 N4 C5 C6 1.9(10) . . . . ?
N4 C5 C6 N7 -103.3(9) . . . . ?
C51 C5 C6 N7 81.4(10) . . . . ?
N4 C5 C6 C61 85.4(9) . . . . ?
C51 C5 C6 C61 -89.9(8) . . . . ?
C61 C6 N7 N8 -179.9(7) . . . . ?
C5 C6 N7 N8 8.9(11) . . . . ?
C6 N7 N8 C9 -144.5(9) . . . . ?
C6 N7 N8 Ag1 65.5(9) . . . 6_557 ?
N7 N8 C9 C10 6.7(15) . . . . ?
Ag1 N8 C9 C10 158.4(10) 6_557 . . . ?
N7 N8 C9 C91 -175.0(8) . . . . ?
Ag1 N8 C9 C91 -23.3(11) 6_557 . . . ?
N4 C5 C51 C56 -171.4(6) . . . . ?
C6 C5 C51 C56 4.3(10) . . . . ?
N4 C5 C51 C52 6.7(10) . . . . ?
C6 C5 C51 C52 -177.7(7) . . . . ?
C56 C51 C52 C53 1.6(13) . . . . ?
C5 C51 C52 C53 -176.6(8) . . . . ?
C51 C52 C53 C54 0.0(15) . . . . ?
C52 C53 C54 C55 -1.6(15) . . . . ?
C53 C54 C55 C56 1.5(14) . . . . ?
C52 C51 C56 C55 -1.6(11) . . . . ?
C5 C51 C56 C55 176.5(7) . . . . ?
C54 C55 C56 C51 0.1(13) . . . . ?
N7 C6 C61 C62 169.1(9) . . . . ?
C5 C6 C61 C62 -19.4(12) . . . . ?
N7 C6 C61 C66 -10.5(12) . . . . ?
C5 C6 C61 C66 161.0(8) . . . . ?
C66 C61 C62 C63 -0.9(15) . . . . ?
C6 C61 C62 C63 179.5(9) . . . . ?
C61 C62 C63 C64 1.2(17) . . . . ?
C62 C63 C64 C65 -1(2) . . . . ?
C63 C64 C65 C66 1(2) . . . . ?
C64 C65 C66 C61 -0.4(17) . . . . ?
C62 C61 C66 C65 0.5(15) . . . . ?
C6 C61 C66 C65 -179.9(9) . . . . ?
N8 C9 C91 N92 12.0(14) . . . . ?
C10 C9 C91 N92 -169.6(11) . . . . ?
N8 C9 C91 C96 -165.0(10) . . . . ?
C10 C9 C91 C96 13.4(17) . . . . ?
C96 C91 N92 C93 -2.4(15) . . . . ?
C9 C91 N92 C93 -179.5(9) . . . . ?
C96 C91 N92 Ag1 -177.6(8) . . . 6_557 ?
C9 C91 N92 Ag1 5.3(11) . . . 6_557 ?
C91 N92 C93 C94 2.0(16) . . . . ?
Ag1 N92 C93 C94 176.8(9) 6_557 . . . ?
N92 C93 C94 C95 -2.7(19) . . . . ?
C93 C94 C95 C96 4(2) . . . . ?
C94 C95 C96 C91 -4(2) . . . . ?
N92 C91 C96 C95 3.5(17) . . . . ?
C9 C91 C96 C95 -179.6(11) . . . . ?
N3 C2 C21 N22 6.9(11) . . . . ?
C1 C2 C21 N22 -173.4(7) . . . . ?
N3 C2 C21 C26 -175.2(7) . . . . ?
C1 C2 C21 C26 4.6(11) . . . . ?
C26 C21 N22 C23 3.1(13) . . . . ?
C2 C21 N22 C23 -179.0(8) . . . . ?
C26 C21 N22 Ag1 177.1(7) . . . . ?
C2 C21 N22 Ag1 -5.0(9) . . . . ?
N92 Ag1 N22 C23 48.2(8) 6_557 . . . ?
N8 Ag1 N22 C23 -35.4(9) 6_557 . . . ?
N3 Ag1 N22 C23 175.4(8) . . . . ?
Ag1 Ag1 N22 C23 -125.2(7) 6_557 . . . ?
N92 Ag1 N22 C21 -125.4(6) 6_557 . . . ?
N8 Ag1 N22 C21 151.0(6) 6_557 . . . ?
N3 Ag1 N22 C21 1.8(6) . . . . ?
Ag1 Ag1 N22 C21 61.2(6) 6_557 . . . ?
C21 N22 C23 C24 -2.9(15) . . . . ?
Ag1 N22 C23 C24 -176.4(8) . . . . ?
N22 C23 C24 C25 1.5(16) . . . . ?
C23 C24 C25 C26 -0.2(17) . . . . ?
C24 C25 C26 C21 0.5(17) . . . . ?
N22 C21 C26 C25 -1.9(14) . . . . ?
C2 C21 C26 C25 -179.8(9) . . . . ?
